data_1573850
loop_
_publ_author_name
'Lu, Jiachen'
'Ok, Kang Min'

_publ_section_title
;
 Synergistic engineering of ultraviolet metal-free crystals with
 exceptional birefringence via pyridine-derived dimers
;
_journal_name_full 'Chemical Science'
_journal_paper_doi 10.1039/D5SC00112A
_journal_year 2025
_chemical_formula_moiety 'C5 H4 N O3 S, C5 H5 N O, C5 H6 N O'
_chemical_formula_sum 'C15 H15 N3 O5 S'
_chemical_formula_weight 349.36
_space_group_crystal_system monoclinic
_space_group_IT_number 14
_space_group_name_Hall '-P 2ybc'
_space_group_name_H-M_alt 'P 1 21/c 1'
_atom_sites_solution_hydrogens mixed
_atom_sites_solution_primary dual
_audit_creation_date 2024-10-25
_audit_creation_method
;
Olex2 1.5
(compiled 2024.02.16 svn.r378c4104 for OlexSys, GUI svn.r6928)
;
_audit_update_record
;
2024-10-25 deposited with the CCDC.	2025-02-05 downloaded from the CCDC.
;
_cell_angle_alpha 90
_cell_angle_beta 90.8810(10)
_cell_angle_gamma 90
_cell_formula_units_Z 4
_cell_length_a 17.5972(5)
_cell_length_b 7.0455(2)
_cell_length_c 12.8268(3)
_cell_measurement_reflns_used 9931
_cell_measurement_temperature 303.00
_cell_measurement_theta_max 28.30
_cell_measurement_theta_min 3.11
_cell_volume 1590.09(7)
_computing_cell_refinement 'SAINT V8.40B (?, 2016)'
_computing_data_reduction 'SAINT V8.40B (?, 2016)'
_computing_molecular_graphics 'Olex2 1.5 (Dolomanov et al., 2009)'
_computing_publication_material 'Olex2 1.5 (Dolomanov et al., 2009)'
_computing_structure_refinement 'SHELXL 2018/3 (Sheldrick, 2015)'
_computing_structure_solution 'SHELXT 2018/2 (Sheldrick, 2018)'
_diffrn_ambient_temperature 303.00
_diffrn_measured_fraction_theta_full 0.993
_diffrn_measured_fraction_theta_max 0.993
_diffrn_measurement_device_type 'Bruker APEX-II CCD'
_diffrn_measurement_method '\f and \w scans'
_diffrn_radiation_type MoK\a
_diffrn_radiation_wavelength 0.71073
_diffrn_reflns_av_R_equivalents 0.0537
_diffrn_reflns_av_unetI/netI 0.0239
_diffrn_reflns_Laue_measured_fraction_full 0.993
_diffrn_reflns_Laue_measured_fraction_max 0.993
_diffrn_reflns_limit_h_max 20
_diffrn_reflns_limit_h_min -20
_diffrn_reflns_limit_k_max 8
_diffrn_reflns_limit_k_min -8
_diffrn_reflns_limit_l_max 15
_diffrn_reflns_limit_l_min -15
_diffrn_reflns_number 29324
_diffrn_reflns_point_group_measured_fraction_full 0.993
_diffrn_reflns_point_group_measured_fraction_max 0.993
_diffrn_reflns_theta_full 25.026
_diffrn_reflns_theta_max 25.026
_diffrn_reflns_theta_min 2.315
_diffrn_source_current 30.0
_diffrn_source_power 1.5
_diffrn_source_voltage 50.0
_diffrn_standards_number 0
_exptl_absorpt_coefficient_mu 0.235
_exptl_absorpt_correction_T_max 0.7457
_exptl_absorpt_correction_T_min 0.6527
_exptl_absorpt_correction_type none
_exptl_absorpt_process_details
;
SADABS-2016/2 (Bruker,2016/2) was used for absorption correction.
wR2(int) was 0.0853 before and 0.0774 after correction.
The Ratio of minimum to maximum transmission is 0.8753.
The \l/2 correction factor is Not present.
;
_exptl_crystal_colour 'clear light yellow'
_exptl_crystal_colour_lustre clear
_exptl_crystal_colour_modifier light
_exptl_crystal_colour_primary yellow
_exptl_crystal_density_diffrn 1.459
_exptl_crystal_description plate
_exptl_crystal_F_000 728
_refine_diff_density_max 0.167
_refine_diff_density_min -0.268
_refine_diff_density_rms 0.042
_refine_ls_extinction_method none
_refine_ls_goodness_of_fit_ref 1.114
_refine_ls_hydrogen_treatment mixed
_refine_ls_matrix_type full
_refine_ls_number_parameters 274
_refine_ls_number_reflns 2795
_refine_ls_number_restraints 0
_refine_ls_restrained_S_all 1.114
_refine_ls_R_factor_all 0.0513
_refine_ls_R_factor_gt 0.0404
_refine_ls_shift/su_max 0.000
_refine_ls_shift/su_mean 0.000
_refine_ls_structure_factor_coef Fsqd
_refine_ls_weighting_details 'w=1/[\s^2^(Fo^2^)+(0.0343P)^2^+0.9257P] where P=(Fo^2^+2Fc^2^)/3'
_refine_ls_weighting_scheme calc
_refine_ls_wR_factor_gt 0.0900
_refine_ls_wR_factor_ref 0.0983
_reflns_Friedel_coverage 0.000
_reflns_number_gt 2385
_reflns_number_total 2795
_reflns_threshold_expression 'I > 2\s(I)'
_cod_data_source_file d5sc00112a2.cif
_cod_data_source_block x_CCDC1
_cod_database_code 1573850
_shelx_shelxl_version_number 2018/3
_shelx_space_group_comment
;
The symmetry employed for this shelxl refinement is uniquely defined
by the following loop, which should always be used as a source of
symmetry information in preference to the above space-group names.
They are only intended as comments.
;
_olex2_refinement_description
;
1. Fixed Uiso
 At 1.5 times of:
  All O(H) groups
2.a Idealised tetrahedral OH refined as rotating group:
 O4(H4)
;
_olex2_submission_special_instructions 'No special instructions were received'

loop_
_space_group_symop_operation_xyz
'x, y, z'
'-x, y+1/2, -z+1/2'
'-x, -y, -z'
'x, -y-1/2, z-1/2'

loop_
_atom_site_label
_atom_site_type_symbol
_atom_site_fract_x
_atom_site_fract_y
_atom_site_fract_z
_atom_site_U_iso_or_equiv
_atom_site_adp_type
_atom_site_occupancy
_atom_site_site_symmetry_order
_atom_site_calc_flag
_atom_site_refinement_flags_posn
_atom_site_refinement_flags_adp
_atom_site_refinement_flags_occupancy
_atom_site_disorder_assembly
_atom_site_disorder_group
S001 S 0.34845(3) 0.12184(8) 0.43635(4) 0.03868(17) Uani 1 1 d . . . . .
O002 O 0.34251(9) 0.1404(3) 0.54887(12) 0.0546(4) Uani 1 1 d . . . . .
O003 O 0.37622(9) -0.0618(2) 0.40476(14) 0.0577(5) Uani 1 1 d . . . . .
O004 O 0.27962(8) 0.1786(3) 0.38227(13) 0.0585(5) Uani 1 1 d . . . . .
N006 N 0.54935(9) 0.3830(3) 0.40543(14) 0.0403(4) Uani 1 1 d . . . . .
O007 O 0.96454(8) 0.3286(3) 0.17501(13) 0.0684(6) Uani 1 1 d . . . . .
N008 N 0.70858(11) 0.3430(3) 0.42057(16) 0.0469(5) Uani 1 1 d . . . . .
N009 N 1.18834(11) 0.3354(3) 0.10674(16) 0.0488(5) Uani 1 1 d . . . . .
C00A C 0.41913(11) 0.2870(3) 0.39841(15) 0.0336(4) Uani 1 1 d . . . . .
C00B C 0.49403(11) 0.2627(3) 0.43060(16) 0.0366(5) Uani 1 1 d . . . . .
C00C C 0.53082(13) 0.5332(3) 0.34741(17) 0.0458(5) Uani 1 1 d . . . . .
C00D C 0.40132(13) 0.4428(4) 0.33733(18) 0.0476(6) Uani 1 1 d . . . . .
C00E C 0.86174(11) 0.3337(3) 0.37753(17) 0.0410(5) Uani 1 1 d . . . . .
C00F C 0.73159(13) 0.3630(3) 0.32192(19) 0.0478(6) Uani 1 1 d . . . . .
C00G C 0.80642(12) 0.3598(3) 0.29819(19) 0.0450(5) Uani 1 1 d . . . . .
C00H C 0.83520(13) 0.3156(4) 0.47963(19) 0.0455(5) Uani 1 1 d . . . . .
C00I C 1.09317(13) 0.3437(4) 0.2324(2) 0.0515(6) Uani 1 1 d . . . . .
C00J C 1.06124(13) 0.3182(4) 0.05097(19) 0.0525(6) Uani 1 1 d . . . . .
C00K C 0.75942(13) 0.3197(4) 0.49855(19) 0.0486(6) Uani 1 1 d . . . . .
C00L C 1.03669(12) 0.3299(4) 0.15440(18) 0.0482(6) Uani 1 1 d . . . . .
C00M C 1.16760(13) 0.3445(4) 0.2061(2) 0.0537(6) Uani 1 1 d . . . . .
C00N C 0.45812(15) 0.5675(4) 0.3120(2) 0.0544(6) Uani 1 1 d . . . . .
C00O C 1.13602(13) 0.3228(4) 0.0299(2) 0.0512(6) Uani 1 1 d . . . . .
O4 O 0.93374(8) 0.3267(3) 0.35987(13) 0.0576(5) Uani 1 1 d . . . . .
H4 H 0.940743 0.332894 0.296906 0.086 Uiso 1 1 calc R U . . .
H00K H 0.7408(15) 0.307(4) 0.565(2) 0.062(7) Uiso 1 1 d . . . . .
H00B H 0.5094(14) 0.151(4) 0.4762(19) 0.057(7) Uiso 1 1 d . . . . .
H00D H 0.3507(15) 0.460(4) 0.3133(19) 0.058(7) Uiso 1 1 d . . . . .
H00C H 0.5725(14) 0.620(3) 0.3302(19) 0.054(7) Uiso 1 1 d . . . . .
H00I H 1.0793(15) 0.351(4) 0.300(2) 0.060(8) Uiso 1 1 d . . . . .
H009 H 1.2348(19) 0.337(4) 0.090(2) 0.078(9) Uiso 1 1 d . . . . .
H00N H 0.4458(14) 0.671(4) 0.275(2) 0.060(8) Uiso 1 1 d . . . . .
H00G H 0.8210(15) 0.371(4) 0.234(2) 0.060(8) Uiso 1 1 d . . . . .
H00J H 1.0253(17) 0.308(4) -0.002(2) 0.076(9) Uiso 1 1 d . . . . .
H00O H 1.1563(15) 0.318(4) -0.038(2) 0.067(8) Uiso 1 1 d . . . . .
H00H H 0.8676(14) 0.299(3) 0.532(2) 0.053(7) Uiso 1 1 d . . . . .
H00F H 0.6944(15) 0.383(4) 0.270(2) 0.061(7) Uiso 1 1 d . . . . .
H00M H 1.2079(18) 0.355(4) 0.253(2) 0.079(9) Uiso 1 1 d . . . . .
H008 H 0.6611(17) 0.347(4) 0.433(2) 0.066(8) Uiso 1 1 d . . . . .

loop_
_atom_site_aniso_label
_atom_site_aniso_U_11
_atom_site_aniso_U_22
_atom_site_aniso_U_33
_atom_site_aniso_U_23
_atom_site_aniso_U_13
_atom_site_aniso_U_12
S001 0.0239(3) 0.0514(3) 0.0407(3) 0.0000(2) 0.0018(2) -0.0025(2)
O002 0.0399(9) 0.0855(12) 0.0386(8) 0.0003(8) 0.0071(7) -0.0142(8)
O003 0.0470(9) 0.0455(9) 0.0810(12) -0.0054(9) 0.0139(8) -0.0049(7)
O004 0.0279(8) 0.0863(13) 0.0612(10) 0.0087(9) -0.0080(7) -0.0010(8)
N006 0.0312(9) 0.0476(10) 0.0423(10) -0.0018(8) 0.0066(7) -0.0048(8)
O007 0.0262(8) 0.1276(17) 0.0517(10) 0.0012(10) 0.0071(7) -0.0009(9)
N008 0.0259(9) 0.0580(12) 0.0569(12) 0.0022(9) 0.0078(8) -0.0037(8)
N009 0.0286(10) 0.0563(12) 0.0617(13) 0.0096(10) 0.0086(9) 0.0031(9)
C00A 0.0292(10) 0.0401(11) 0.0317(10) -0.0020(8) 0.0020(8) 0.0026(8)
C00B 0.0288(10) 0.0410(12) 0.0401(11) 0.0031(9) 0.0020(8) 0.0009(9)
C00C 0.0498(13) 0.0444(13) 0.0436(12) 0.0005(10) 0.0147(10) -0.0064(11)
C00D 0.0393(12) 0.0581(14) 0.0453(12) 0.0100(11) 0.0003(10) 0.0098(11)
C00E 0.0299(10) 0.0490(13) 0.0441(12) 0.0020(10) 0.0046(9) -0.0005(9)
C00F 0.0353(12) 0.0567(15) 0.0513(14) 0.0040(11) -0.0045(10) 0.0003(10)
C00G 0.0359(12) 0.0595(15) 0.0398(12) 0.0042(11) 0.0048(9) -0.0010(10)
C00H 0.0354(12) 0.0593(15) 0.0417(12) 0.0052(11) 0.0008(10) -0.0005(10)
C00I 0.0357(12) 0.0765(18) 0.0423(13) 0.0096(12) 0.0032(10) 0.0018(11)
C00J 0.0356(12) 0.0791(18) 0.0428(13) 0.0001(12) 0.0030(10) 0.0005(12)
C00K 0.0401(12) 0.0620(15) 0.0440(13) 0.0048(11) 0.0102(10) -0.0033(11)
C00L 0.0304(11) 0.0669(16) 0.0476(13) 0.0048(11) 0.0038(9) 0.0009(10)
C00M 0.0339(12) 0.0714(17) 0.0556(15) 0.0130(13) -0.0059(11) -0.0004(11)
C00N 0.0605(16) 0.0513(15) 0.0518(14) 0.0185(12) 0.0095(12) 0.0071(12)
C00O 0.0400(13) 0.0640(16) 0.0501(14) -0.0004(12) 0.0109(11) 0.0006(11)
O4 0.0286(8) 0.0957(14) 0.0486(9) 0.0024(9) 0.0073(7) 0.0021(8)

loop_
_atom_type_symbol
_atom_type_description
_atom_type_scat_dispersion_real
_atom_type_scat_dispersion_imag
_atom_type_scat_source
C C 0.0033 0.0016 'International Tables Vol C Tables 4.2.6.8 and 6.1.1.4'
H H 0.0000 0.0000 'International Tables Vol C Tables 4.2.6.8 and 6.1.1.4'
N N 0.0061 0.0033 'International Tables Vol C Tables 4.2.6.8 and 6.1.1.4'
O O 0.0106 0.0060 'International Tables Vol C Tables 4.2.6.8 and 6.1.1.4'
S S 0.1246 0.1234 'International Tables Vol C Tables 4.2.6.8 and 6.1.1.4'

loop_
_geom_angle_atom_site_label_1
_geom_angle_atom_site_label_2
_geom_angle_atom_site_label_3
_geom_angle
_geom_angle_site_symmetry_1
_geom_angle_site_symmetry_3
_geom_angle_publ_flag
O002 S001 C00A 105.91(9) . . ?
O003 S001 O002 112.88(11) . . ?
O003 S001 C00A 105.60(9) . . ?
O004 S001 O002 112.30(10) . . ?
O004 S001 O003 113.50(11) . . ?
O004 S001 C00A 105.83(10) . . ?
C00C N006 C00B 117.82(19) . . ?
C00F N008 H008 118.7(19) . . ?
C00K N008 C00F 120.6(2) . . ?
C00K N008 H008 120.7(19) . . ?
C00M N009 C00O 120.7(2) . . ?
C00M N009 H009 122(2) . . ?
C00O N009 H009 118(2) . . ?
C00B C00A S001 120.26(16) . . ?
C00D C00A S001 121.47(16) . . ?
C00D C00A C00B 118.27(19) . . ?
N006 C00B C00A 122.9(2) . . ?
N006 C00B H00B 116.3(14) . . ?
C00A C00B H00B 120.8(14) . . ?
N006 C00C C00N 123.0(2) . . ?
N006 C00C H00C 116.3(14) . . ?
C00N C00C H00C 120.7(14) . . ?
C00A C00D H00D 119.4(16) . . ?
C00N C00D C00A 118.9(2) . . ?
C00N C00D H00D 121.7(15) . . ?
C00H C00E C00G 116.7(2) . . ?
O4 C00E C00G 123.2(2) . . ?
O4 C00E C00H 120.1(2) . . ?
N008 C00F C00G 121.2(2) . . ?
N008 C00F H00F 118.1(16) . . ?
C00G C00F H00F 120.7(16) . . ?
C00E C00G H00G 118.9(18) . . ?
C00F C00G C00E 120.2(2) . . ?
C00F C00G H00G 121.0(18) . . ?
C00E C00H H00H 120.1(16) . . ?
C00K C00H C00E 120.4(2) . . ?
C00K C00H H00H 119.5(16) . . ?
C00L C00I H00I 119.1(17) . . ?
C00M C00I C00L 119.9(2) . . ?
C00M C00I H00I 121.0(17) . . ?
C00L C00J H00J 118.8(18) . . ?
C00O C00J C00L 120.2(2) . . ?
C00O C00J H00J 121.0(18) . . ?
N008 C00K C00H 120.9(2) . . ?
N008 C00K H00K 117.4(16) . . ?
C00H C00K H00K 121.7(17) . . ?
O007 C00L C00I 122.6(2) . . ?
O007 C00L C00J 120.5(2) . . ?
C00I C00L C00J 116.9(2) . . ?
N009 C00M C00I 121.2(2) . . ?
N009 C00M H00M 114.3(19) . . ?
C00I C00M H00M 124.5(19) . . ?
C00C C00N C00D 119.1(2) . . ?
C00C C00N H00N 122.5(17) . . ?
C00D C00N H00N 118.4(17) . . ?
N009 C00O C00J 121.0(2) . . ?
N009 C00O H00O 114.4(16) . . ?
C00J C00O H00O 124.5(16) . . ?
C00E O4 H4 109.5 . . ?

loop_
_geom_bond_atom_site_label_1
_geom_bond_atom_site_label_2
_geom_bond_distance
_geom_bond_site_symmetry_2
_geom_bond_publ_flag
S001 O002 1.4546(16) . ?
S001 O003 1.4434(17) . ?
S001 O004 1.4430(16) . ?
S001 C00A 1.777(2) . ?
N006 C00B 1.334(3) . ?
N006 C00C 1.331(3) . ?
O007 C00L 1.301(3) . ?
N008 C00F 1.342(3) . ?
N008 C00K 1.342(3) . ?
N008 H008 0.85(3) . ?
N009 C00M 1.332(3) . ?
N009 C00O 1.341(3) . ?
N009 H009 0.85(3) . ?
C00A C00B 1.386(3) . ?
C00A C00D 1.382(3) . ?
C00B H00B 1.01(3) . ?
C00C C00N 1.373(3) . ?
C00C H00C 0.98(3) . ?
C00D C00N 1.374(3) . ?
C00D H00D 0.95(3) . ?
C00E C00G 1.409(3) . ?
C00E C00H 1.403(3) . ?
C00E O4 1.291(3) . ?
C00F C00G 1.356(3) . ?
C00F H00F 0.94(3) . ?
C00G H00G 0.87(3) . ?
C00H C00K 1.359(3) . ?
C00H H00H 0.88(3) . ?
C00I C00L 1.402(3) . ?
C00I C00M 1.358(3) . ?
C00I H00I 0.90(3) . ?
C00J C00L 1.404(3) . ?
C00J C00O 1.348(3) . ?
C00J H00J 0.92(3) . ?
C00K H00K 0.93(3) . ?
C00M H00M 0.93(3) . ?
C00N H00N 0.89(3) . ?
C00O H00O 0.95(3) . ?
O4 H4 0.8200 . ?

loop_
_geom_torsion_atom_site_label_1
_geom_torsion_atom_site_label_2
_geom_torsion_atom_site_label_3
_geom_torsion_atom_site_label_4
_geom_torsion
_geom_torsion_site_symmetry_1
_geom_torsion_site_symmetry_2
_geom_torsion_site_symmetry_3
_geom_torsion_site_symmetry_4
_geom_torsion_publ_flag
S001 C00A C00B N006 -179.33(16) . . . . ?
S001 C00A C00D C00N 178.87(18) . . . . ?
O002 S001 C00A C00B 65.82(19) . . . . ?
O002 S001 C00A C00D -113.64(19) . . . . ?
O003 S001 C00A C00B -54.14(19) . . . . ?
O003 S001 C00A C00D 126.40(19) . . . . ?
O004 S001 C00A C00B -174.77(17) . . . . ?
O004 S001 C00A C00D 5.8(2) . . . . ?
N006 C00C C00N C00D 0.3(4) . . . . ?
N008 C00F C00G C00E 0.5(4) . . . . ?
C00A C00D C00N C00C 0.4(4) . . . . ?
C00B N006 C00C C00N -0.7(3) . . . . ?
C00B C00A C00D C00N -0.6(3) . . . . ?
C00C N006 C00B C00A 0.5(3) . . . . ?
C00D C00A C00B N006 0.2(3) . . . . ?
C00E C00H C00K N008 -0.7(4) . . . . ?
C00F N008 C00K C00H -0.1(4) . . . . ?
C00G C00E C00H C00K 1.3(4) . . . . ?
C00H C00E C00G C00F -1.2(3) . . . . ?
C00K N008 C00F C00G 0.1(4) . . . . ?
C00L C00I C00M N009 1.1(4) . . . . ?
C00L C00J C00O N009 1.1(4) . . . . ?
C00M N009 C00O C00J -0.3(4) . . . . ?
C00M C00I C00L O007 -180.0(3) . . . . ?
C00M C00I C00L C00J -0.3(4) . . . . ?
C00O N009 C00M C00I -0.8(4) . . . . ?
C00O C00J C00L O007 178.9(3) . . . . ?
C00O C00J C00L C00I -0.8(4) . . . . ?
O4 C00E C00G C00F 179.0(2) . . . . ?
O4 C00E C00H C00K -178.9(2) . . . . ?
